data_7232798
loop_
_publ_author_name
'Aulakh, Jaspreet K.'
'Lobana, Tarlok S.'
'Sood, Henna'
'Arora, Daljit S.'
'Kaur, Raminderjit'
'Singh, Jatinder'
'Garcia-Santos, Isabel'
'Kaur, Manpreet'
'Jasinski, Jerry P.'

_publ_section_title
;
 Silver derivatives of multi-donor heterocyclic thioamides as
 antimicrobial/anticancer agents: unusual bio-activity against methicillin
 resistant S. aureus, S. epidermidis, and E. faecalis and human bone
 cancer MG63 cell line
;
_journal_issue 27
_journal_name_full 'RSC Advances'
_journal_page_first 15470
_journal_paper_doi 10.1039/C9RA01804B
_journal_volume 9
_journal_year 2019
_chemical_formula_moiety 'C41 H34 Ag N4 P2 S, N O3'
_chemical_formula_sum 'C41 H34 Ag N5 O3 P2 S'
_chemical_formula_weight 846.60
_space_group_crystal_system monoclinic
_space_group_IT_number 14
_space_group_name_Hall '-P 2yn'
_space_group_name_H-M_alt 'P 1 21/n 1'
_symmetry_space_group_name_Hall '-P 2yn'
_symmetry_space_group_name_H-M 'P 1 21/n 1'
_atom_sites_solution_hydrogens mixed
_atom_sites_solution_primary dual
_audit_creation_date 2018-06-20
_audit_creation_method
;
Olex2 1.2
(compiled 2018.05.29 svn.r3508 for OlexSys, GUI svn.r5506)
;
_audit_update_record
;
2018-11-11 deposited with the CCDC.    2019-04-16 downloaded from the CCDC.
;
_cell_angle_alpha 90
_cell_angle_beta 100.830(3)
_cell_angle_gamma 90
_cell_formula_units_Z 4
_cell_length_a 9.2210(3)
_cell_length_b 25.4962(8)
_cell_length_c 17.0609(5)
_cell_measurement_reflns_used 5549
_cell_measurement_temperature 293(2)
_cell_measurement_theta_max 71.2780
_cell_measurement_theta_min 5.1350
_cell_volume 3939.6(2)
_computing_cell_refinement 'CrysAlisPro 1.171.38.43f (Rigaku OD, 2015)'
_computing_data_collection 'CrysAlisPro 1.171.38.43f (Rigaku OD, 2015)'
_computing_data_reduction 'CrysAlisPro 1.171.38.43f (Rigaku OD, 2015)'
_computing_molecular_graphics 'Olex2 (Dolomanov et al., 2009)'
_computing_publication_material 'Olex2 (Dolomanov et al., 2009)'
_computing_structure_refinement 'ShelXL (Sheldrick, 2015)'
_computing_structure_solution 'ShelXT (Sheldrick, 2015)'
_diffrn_ambient_temperature 293(2)
_diffrn_detector_area_resol_mean 16.0416
_diffrn_detector_type Eos
_diffrn_measured_fraction_theta_full 0.997
_diffrn_measured_fraction_theta_max 0.977
_diffrn_measurement_details
;
List of Runs (angles in degrees, time in seconds):

  # Type    Start    End  Width  t~exp~   \w     \q     \k     \f   Frames
#--------------------------------------------------------------------------
  1  \w    -32.00   6.00   1.00    1.28    --   35.17 -77.00 -90.00   38
  2  \w     27.00  71.00   1.00    1.28    --   35.17 -99.00 -30.00   44
  3  \w     23.00  61.00   1.00    1.28    --   35.17 -77.00-150.00   38
  4  \w     45.00 113.00   1.00    5.15    --  108.00-111.00-180.00   68
  5  \w     49.00 125.00   1.00    5.15    --  108.00 -45.00-120.00   76
  6  \w     87.00 167.00   1.00    5.15    --  108.00  30.00 -30.00   80
  7  \w    144.00 173.00   1.00    5.15    --  108.00  61.00   0.00   29
  8  \w    107.00 133.00   1.00    5.15    --  108.00  61.00   0.00   26
  9  \w    111.00 170.00   1.00    5.15    --  108.00 111.00 -30.00   59
 10  \w    111.00 140.00   1.00    5.15    --  108.00 178.00-150.00   29
 11  \w     62.00 108.00   1.00    5.15    --  108.00 178.00-150.00   46
 12  \w     68.00 125.00   1.00    5.15    --  108.00 -30.00 150.00   57
 13  \w     41.00 116.00   1.00    5.15    --  108.00-111.00  60.00   75
 14  \w     50.00  75.00   1.00    5.15    --  108.00 -94.00 -30.00   25
 15  \w    -65.00 -39.00   1.00    1.28    --  -33.50-178.00-120.00   26
 16  \w   -105.00 -35.00   1.00    1.28    --  -33.50-178.00-180.00   70
 17  \w    -98.00 -23.00   1.00    1.28    --  -33.50 -57.00  30.00   75
 18  \w    -89.00 -33.00   1.00    1.28    --  -33.50 178.00  90.00   56
;
_diffrn_measurement_device 'four-circle diffractometer'
_diffrn_measurement_device_type 'Rigaku, Oxford diffraction'
_diffrn_measurement_method '\w scans'
_diffrn_radiation_type CuK\a
_diffrn_radiation_wavelength 1.54184
_diffrn_reflns_av_R_equivalents 0.0407
_diffrn_reflns_av_unetI/netI 0.0502
_diffrn_reflns_Laue_measured_fraction_full 0.997
_diffrn_reflns_Laue_measured_fraction_max 0.977
_diffrn_reflns_limit_h_max 6
_diffrn_reflns_limit_h_min -11
_diffrn_reflns_limit_k_max 31
_diffrn_reflns_limit_k_min -29
_diffrn_reflns_limit_l_max 20
_diffrn_reflns_limit_l_min -20
_diffrn_reflns_number 16236
_diffrn_reflns_point_group_measured_fraction_full 0.997
_diffrn_reflns_point_group_measured_fraction_max 0.977
_diffrn_reflns_theta_full 67.684
_diffrn_reflns_theta_max 71.402
_diffrn_reflns_theta_min 4.358
_exptl_absorpt_coefficient_mu 5.728
_exptl_absorpt_correction_T_max 1.00000
_exptl_absorpt_correction_T_min 0.28361
_exptl_absorpt_correction_type multi-scan
_exptl_absorpt_process_details
;
CrysAlisPro 1.171.38.43f (Rigaku Oxford Diffraction, 2015)
Empirical absorption correction using spherical harmonics,
 implemented in SCALE3 ABSPACK scaling algorithm.
;
_exptl_crystal_colour colourless
_exptl_crystal_colour_primary colourless
_exptl_crystal_density_diffrn 1.427
_exptl_crystal_description prism
_exptl_crystal_F_000 1728
_exptl_crystal_size_max 0.3
_exptl_crystal_size_mid 0.22
_exptl_crystal_size_min 0.12
_refine_diff_density_max 1.114
_refine_diff_density_min -0.612
_refine_diff_density_rms 0.079
_refine_ls_extinction_method none
_refine_ls_goodness_of_fit_ref 1.026
_refine_ls_hydrogen_treatment mixed
_refine_ls_matrix_type full
_refine_ls_number_parameters 482
_refine_ls_number_reflns 7485
_refine_ls_number_restraints 0
_refine_ls_restrained_S_all 1.026
_refine_ls_R_factor_all 0.0608
_refine_ls_R_factor_gt 0.0464
_refine_ls_shift/su_max 0.001
_refine_ls_shift/su_mean 0.000
_refine_ls_structure_factor_coef Fsqd
_refine_ls_weighting_details 'w=1/[\s^2^(Fo^2^)+(0.0696P)^2^+0.7480P] where P=(Fo^2^+2Fc^2^)/3'
_refine_ls_weighting_scheme calc
_refine_ls_wR_factor_gt 0.1153
_refine_ls_wR_factor_ref 0.1253
_reflns_Friedel_coverage 0.000
_reflns_number_gt 6025
_reflns_number_total 7485
_reflns_threshold_expression 'I > 2\s(I)'
_cod_data_source_file c9ra01804b2.cif
_cod_data_source_block 6
_cod_database_code 7232798
_shelx_shelxl_version_number 2018/1
_shelx_space_group_comment
;
The symmetry employed for this shelxl refinement is uniquely defined
by the following loop, which should always be used as a source of
symmetry information in preference to the above space-group names.
They are only intended as comments.
;
_olex2_refinement_description
;
1. Fixed Uiso
 At 1.2 times of:
  All C(H) groups, All N(H) groups
2.a Aromatic/amide H refined with riding coordinates:
 N2A(H2A), C1A(H1A), C3A(H3A), C7A(H7A), C8A(H8A), C9A(H9A), C10A(H10A),
 C11A(H11A), C13A(H13A), C14A(H14A), C15A(H15A), C16A(H16A), C17A(H17A),
 C19A(H19A), C20A(H20A), C21A(H21A), C22A(H22A), C23A(H23A), C25A(H25A),
 C26A(H26A), C27A(H27A), C28A(H28A), C29A(H29A), C31A(H31A), C32A(H32A),
 C33A(H33A), C34A(H34A), C35A(H35A), C37A(H37A), C38A(H38A), C39A(H39A),
 C40A(H40A), C41A(H41A)
;
_olex2_submission_special_instructions 'No special instructions were received'
_oxdiff_exptl_absorpt_empirical_details
;
Empirical correction (ABSPACK) includes:
- Absorption correction using spherical harmonics
- Frame scaling
;

loop_
_space_group_symop_operation_xyz
'x, y, z'
'-x+1/2, y+1/2, -z+1/2'
'-x, -y, -z'
'x-1/2, -y-1/2, z-1/2'

loop_
_atom_site_label
_atom_site_type_symbol
_atom_site_fract_x
_atom_site_fract_y
_atom_site_fract_z
_atom_site_U_iso_or_equiv
_atom_site_adp_type
_atom_site_occupancy
_atom_site_site_symmetry_order
_atom_site_calc_flag
_atom_site_refinement_flags_posn
Ag1A Ag 0.26591(3) 0.66201(2) 0.71695(2) 0.04270(10) Uani 1 1 d .
S1A S 0.45280(11) 0.73338(4) 0.68238(6) 0.0472(2) Uani 1 1 d .
P1A P 0.34574(10) 0.65436(3) 0.86186(5) 0.03574(19) Uani 1 1 d .
P2A P 0.16293(10) 0.59645(3) 0.61875(5) 0.03615(19) Uani 1 1 d .
N1A N 0.0994(4) 0.73832(15) 0.6897(2) 0.0575(9) Uani 1 1 d .
N2A N -0.0414(4) 0.80965(19) 0.6744(3) 0.0707(12) Uani 1 1 d .
H2A H -0.118312 0.829074 0.672157 0.085 Uiso 1 1 calc R
N3A N 0.1377(5) 0.87356(16) 0.6449(3) 0.0677(11) Uani 1 1 d .
N4A N 0.3709(5) 0.83307(15) 0.6512(2) 0.0544(9) Uani 1 1 d .
C1A C -0.0308(5) 0.7581(2) 0.6903(4) 0.0696(13) Uani 1 1 d .
H1A H -0.109518 0.738211 0.700818 0.084 Uiso 1 1 calc R
C2A C 0.0946(6) 0.82503(18) 0.6625(3) 0.0594(11) Uani 1 1 d .
C3A C 0.2758(7) 0.87454(19) 0.6400(3) 0.0696(13) Uani 1 1 d .
H3A H 0.314077 0.906623 0.627804 0.084 Uiso 1 1 calc R
C4A C 0.3300(5) 0.78346(15) 0.6678(2) 0.0440(8) Uani 1 1 d .
C5A C 0.1805(5) 0.78025(17) 0.6724(2) 0.0494(9) Uani 1 1 d .
C6A C 0.2834(4) 0.70916(15) 0.9151(2) 0.0412(8) Uani 1 1 d .
C7A C 0.2846(6) 0.75848(18) 0.8807(3) 0.0609(11) Uani 1 1 d .
H7A H 0.325317 0.762841 0.835183 0.073 Uiso 1 1 calc R
C8A C 0.2254(7) 0.8013(2) 0.9139(3) 0.0743(14) Uani 1 1 d .
H8A H 0.226855 0.834320 0.891024 0.089 Uiso 1 1 calc R
C9A C 0.1648(6) 0.7944(2) 0.9806(3) 0.0761(16) Uani 1 1 d .
H9A H 0.121889 0.822764 1.001844 0.091 Uiso 1 1 calc R
C10A C 0.1668(5) 0.7459(2) 1.0167(3) 0.0678(13) Uani 1 1 d .
H10A H 0.129347 0.741960 1.063317 0.081 Uiso 1 1 calc R
C11A C 0.2243(5) 0.70357(19) 0.9833(2) 0.0532(10) Uani 1 1 d .
H11A H 0.223556 0.670716 1.006904 0.064 Uiso 1 1 calc R
C12A C 0.5471(4) 0.65447(16) 0.8894(2) 0.0439(8) Uani 1 1 d .
C13A C 0.6258(5) 0.6915(2) 0.9385(3) 0.0577(10) Uani 1 1 d .
H13A H 0.576909 0.717383 0.961838 0.069 Uiso 1 1 calc R
C14A C 0.7800(6) 0.6898(3) 0.9531(3) 0.0759(15) Uani 1 1 d .
H14A H 0.833946 0.714681 0.986318 0.091 Uiso 1 1 calc R
C15A C 0.8515(6) 0.6519(3) 0.9190(4) 0.091(2) Uani 1 1 d .
H15A H 0.954093 0.651778 0.927683 0.109 Uiso 1 1 calc R
C16A C 0.7729(6) 0.6134(3) 0.8712(5) 0.099(2) Uani 1 1 d .
H16A H 0.822132 0.586527 0.850357 0.119 Uiso 1 1 calc R
C17A C 0.6200(6) 0.6158(3) 0.8552(3) 0.0772(16) Uani 1 1 d .
H17A H 0.566213 0.591226 0.821338 0.093 Uiso 1 1 calc R
C18A C 0.2902(4) 0.59574(14) 0.9098(2) 0.0430(8) Uani 1 1 d .
C19A C 0.3711(6) 0.5758(2) 0.9808(3) 0.0659(12) Uani 1 1 d .
H19A H 0.457775 0.592025 1.005770 0.079 Uiso 1 1 calc R
C20A C 0.3197(8) 0.5310(2) 1.0136(4) 0.0870(18) Uani 1 1 d .
H20A H 0.371193 0.517838 1.061645 0.104 Uiso 1 1 calc R
C21A C 0.1931(8) 0.5061(2) 0.9756(4) 0.0864(19) Uani 1 1 d .
H21A H 0.161423 0.475579 0.997112 0.104 Uiso 1 1 calc R
C22A C 0.1148(7) 0.5261(2) 0.9065(4) 0.0746(15) Uani 1 1 d .
H22A H 0.028383 0.509682 0.881562 0.090 Uiso 1 1 calc R
C23A C 0.1627(5) 0.57050(17) 0.8735(3) 0.0516(9) Uani 1 1 d .
H23A H 0.108612 0.583713 0.826128 0.062 Uiso 1 1 calc R
C24A C 0.2634(4) 0.53477(14) 0.6242(2) 0.0396(7) Uani 1 1 d .
C25A C 0.3168(4) 0.51408(18) 0.6999(2) 0.0512(9) Uani 1 1 d .
H25A H 0.298534 0.531585 0.744875 0.061 Uiso 1 1 calc R
C26A C 0.3966(5) 0.46778(19) 0.7087(3) 0.0616(11) Uani 1 1 d .
H26A H 0.428195 0.453495 0.759188 0.074 Uiso 1 1 calc R
C27A C 0.4289(6) 0.44301(18) 0.6426(4) 0.0688(13) Uani 1 1 d .
H27A H 0.484826 0.412409 0.648589 0.083 Uiso 1 1 calc R
C28A C 0.3789(6) 0.4633(2) 0.5670(3) 0.0704(13) Uani 1 1 d .
H28A H 0.400300 0.446203 0.522331 0.084 Uiso 1 1 calc R
C29A C 0.2969(5) 0.50908(18) 0.5584(3) 0.0567(10) Uani 1 1 d .
H29A H 0.263751 0.522780 0.507650 0.068 Uiso 1 1 calc R
C30A C -0.0228(4) 0.57894(15) 0.63252(19) 0.0390(7) Uani 1 1 d .
C31A C -0.1254(5) 0.61884(18) 0.6284(3) 0.0585(11) Uani 1 1 d .
H31A H -0.100236 0.652616 0.615277 0.070 Uiso 1 1 calc R
C32A C -0.2661(6) 0.6090(2) 0.6435(3) 0.0704(13) Uani 1 1 d .
H32A H -0.334713 0.636050 0.640313 0.084 Uiso 1 1 calc R
C33A C -0.3031(5) 0.5587(2) 0.6634(3) 0.0669(13) Uani 1 1 d .
H33A H -0.396903 0.551919 0.673606 0.080 Uiso 1 1 calc R
C34A C -0.2021(6) 0.5193(2) 0.6681(3) 0.0698(13) Uani 1 1 d .
H34A H -0.227303 0.485592 0.681676 0.084 Uiso 1 1 calc R
C35A C -0.0617(5) 0.52897(17) 0.6526(3) 0.0568(10) Uani 1 1 d .
H35A H 0.006269 0.501754 0.655707 0.068 Uiso 1 1 calc R
C36A C 0.1413(4) 0.61651(15) 0.5150(2) 0.0421(8) Uani 1 1 d .
C37A C 0.2451(6) 0.6505(2) 0.4944(2) 0.0638(12) Uani 1 1 d .
H37A H 0.321179 0.662978 0.533643 0.077 Uiso 1 1 calc R
C38A C 0.2366(8) 0.6663(2) 0.4158(3) 0.0809(17) Uani 1 1 d .
H38A H 0.307051 0.688948 0.402476 0.097 Uiso 1 1 calc R
C39A C 0.1244(7) 0.6483(2) 0.3582(3) 0.0719(15) Uani 1 1 d .
H39A H 0.118962 0.658789 0.305466 0.086 Uiso 1 1 calc R
C40A C 0.0198(6) 0.6149(2) 0.3774(3) 0.0699(14) Uani 1 1 d .
H40A H -0.056885 0.603048 0.337954 0.084 Uiso 1 1 calc R
C41A C 0.0286(6) 0.59889(18) 0.4556(2) 0.0570(10) Uani 1 1 d .
H41A H -0.042037 0.576023 0.468347 0.068 Uiso 1 1 calc R
O1B O 0.6901(5) 0.4141(2) 0.7998(4) 0.1079(16) Uani 1 1 d .
O3B O 0.8311(4) 0.35296(13) 0.8470(2) 0.0673(9) Uani 1 1 d .
N1B N 0.8135(5) 0.39942(17) 0.8258(3) 0.0649(10) Uani 1 1 d .
O2B O 0.9202(5) 0.42771(17) 0.8265(4) 0.1092(17) Uani 1 1 d .
H4A H 0.441(6) 0.841(2) 0.653(4) 0.057(19) Uiso 1 1 d .

loop_
_atom_site_aniso_label
_atom_site_aniso_U_11
_atom_site_aniso_U_22
_atom_site_aniso_U_33
_atom_site_aniso_U_23
_atom_site_aniso_U_13
_atom_site_aniso_U_12
Ag1A 0.05269(18) 0.04047(15) 0.03313(14) -0.00333(9) 0.00341(10) -0.00068(11)
S1A 0.0501(5) 0.0397(4) 0.0554(5) 0.0072(4) 0.0190(4) 0.0047(4)
P1A 0.0394(4) 0.0397(4) 0.0282(4) -0.0033(3) 0.0064(3) -0.0042(3)
P2A 0.0437(5) 0.0350(4) 0.0287(4) -0.0001(3) 0.0042(3) -0.0013(3)
N1A 0.052(2) 0.055(2) 0.064(2) -0.0021(17) 0.0073(16) 0.0031(17)
N2A 0.053(2) 0.072(3) 0.084(3) -0.003(2) 0.004(2) 0.025(2)
N3A 0.079(3) 0.047(2) 0.074(3) 0.0051(18) 0.005(2) 0.022(2)
N4A 0.069(3) 0.0429(19) 0.0502(19) 0.0058(15) 0.0090(18) 0.0011(19)
C1A 0.048(3) 0.069(3) 0.091(4) -0.003(3) 0.011(2) 0.014(2)
C2A 0.074(3) 0.051(2) 0.048(2) -0.0026(18) -0.001(2) 0.019(2)
C3A 0.096(4) 0.045(2) 0.065(3) 0.009(2) 0.007(3) 0.006(2)
C4A 0.059(2) 0.0412(18) 0.0306(15) 0.0037(14) 0.0053(15) 0.0074(17)
C5A 0.057(2) 0.049(2) 0.0392(18) 0.0017(16) 0.0011(16) 0.0117(18)
C6A 0.0444(19) 0.0441(19) 0.0349(16) -0.0076(14) 0.0065(14) -0.0051(15)
C7A 0.088(3) 0.046(2) 0.052(2) -0.0028(18) 0.023(2) 0.000(2)
C8A 0.096(4) 0.050(3) 0.077(3) -0.012(2) 0.017(3) 0.007(3)
C9A 0.072(3) 0.073(3) 0.083(3) -0.041(3) 0.014(3) 0.004(3)
C10A 0.066(3) 0.086(4) 0.060(3) -0.028(3) 0.031(2) -0.014(3)
C11A 0.059(2) 0.060(2) 0.0436(19) -0.0082(18) 0.0186(18) -0.009(2)
C12A 0.0412(19) 0.057(2) 0.0333(16) 0.0004(15) 0.0073(14) -0.0019(17)
C13A 0.051(2) 0.066(3) 0.056(2) -0.010(2) 0.0082(19) -0.011(2)
C14A 0.062(3) 0.093(4) 0.066(3) -0.011(3) -0.004(2) -0.022(3)
C15A 0.049(3) 0.135(6) 0.085(4) -0.008(4) 0.003(3) -0.006(3)
C16A 0.053(3) 0.126(6) 0.117(5) -0.043(5) 0.013(3) 0.009(3)
C17A 0.054(3) 0.097(4) 0.078(3) -0.037(3) 0.005(2) 0.001(3)
C18A 0.053(2) 0.0391(18) 0.0396(17) -0.0003(14) 0.0150(15) -0.0004(16)
C19A 0.076(3) 0.065(3) 0.054(2) 0.013(2) 0.006(2) -0.007(2)
C20A 0.118(5) 0.068(3) 0.079(4) 0.034(3) 0.030(3) 0.011(4)
C21A 0.117(5) 0.046(2) 0.113(5) 0.012(3) 0.065(4) -0.007(3)
C22A 0.081(3) 0.053(3) 0.099(4) -0.014(3) 0.041(3) -0.021(3)
C23A 0.051(2) 0.049(2) 0.058(2) -0.0083(18) 0.0196(18) -0.0079(18)
C24A 0.0399(18) 0.0362(16) 0.0425(17) -0.0002(14) 0.0075(14) -0.0016(14)
C25A 0.051(2) 0.058(2) 0.0461(19) 0.0075(18) 0.0121(17) 0.0047(19)
C26A 0.061(3) 0.053(2) 0.069(3) 0.016(2) 0.009(2) 0.008(2)
C27A 0.066(3) 0.041(2) 0.098(4) 0.003(2) 0.010(3) 0.011(2)
C28A 0.079(3) 0.054(3) 0.077(3) -0.022(2) 0.012(3) 0.010(2)
C29A 0.067(3) 0.051(2) 0.050(2) -0.0085(18) 0.0044(19) 0.005(2)
C30A 0.0435(18) 0.0418(18) 0.0303(15) -0.0016(13) 0.0034(13) -0.0031(15)
C31A 0.056(2) 0.048(2) 0.075(3) 0.010(2) 0.021(2) 0.0053(19)
C32A 0.054(3) 0.079(3) 0.082(3) 0.001(3) 0.023(2) 0.011(2)
C33A 0.056(3) 0.089(4) 0.058(3) 0.006(2) 0.017(2) -0.013(3)
C34A 0.062(3) 0.067(3) 0.081(3) 0.017(3) 0.013(2) -0.016(2)
C35A 0.054(2) 0.045(2) 0.070(3) 0.005(2) 0.008(2) -0.0071(19)
C36A 0.056(2) 0.0393(17) 0.0302(15) 0.0014(13) 0.0073(14) 0.0024(16)
C37A 0.082(3) 0.073(3) 0.0353(19) 0.0015(19) 0.010(2) -0.023(3)
C38A 0.121(5) 0.079(4) 0.049(3) 0.008(2) 0.030(3) -0.026(3)
C39A 0.116(4) 0.068(3) 0.0332(19) 0.008(2) 0.019(2) 0.013(3)
C40A 0.088(3) 0.076(3) 0.039(2) -0.005(2) -0.007(2) 0.008(3)
C41A 0.074(3) 0.059(2) 0.0357(18) 0.0003(17) 0.0039(18) -0.004(2)
O1B 0.074(3) 0.093(3) 0.153(5) 0.022(3) 0.012(3) 0.005(3)
O3B 0.073(2) 0.0510(17) 0.082(2) 0.0096(16) 0.0239(18) -0.0081(16)
N1B 0.064(3) 0.059(2) 0.070(2) -0.0002(19) 0.010(2) -0.008(2)
O2B 0.078(3) 0.059(2) 0.183(5) 0.008(3) 0.007(3) -0.024(2)

loop_
_atom_type_symbol
_atom_type_description
_atom_type_scat_dispersion_real
_atom_type_scat_dispersion_imag
_atom_type_scat_source
C C 0.0181 0.0091 'International Tables Vol C Tables 4.2.6.8 and 6.1.1.4'
H H 0.0000 0.0000 'International Tables Vol C Tables 4.2.6.8 and 6.1.1.4'
Ag Ag 0.1306 4.2820 'International Tables Vol C Tables 4.2.6.8 and 6.1.1.4'
N N 0.0311 0.0180 'International Tables Vol C Tables 4.2.6.8 and 6.1.1.4'
O O 0.0492 0.0322 'International Tables Vol C Tables 4.2.6.8 and 6.1.1.4'
P P 0.2955 0.4335 'International Tables Vol C Tables 4.2.6.8 and 6.1.1.4'
S S 0.3331 0.5567 'International Tables Vol C Tables 4.2.6.8 and 6.1.1.4'

loop_
_geom_angle_atom_site_label_1
_geom_angle_atom_site_label_2
_geom_angle_atom_site_label_3
_geom_angle
P1A Ag1A S1A 101.23(3)
P1A Ag1A N1A 108.14(10)
P2A Ag1A S1A 120.37(3)
P2A Ag1A P1A 130.17(3)
P2A Ag1A N1A 105.28(9)
N1A Ag1A S1A 79.87(9)
C4A S1A Ag1A 96.06(15)
C6A P1A Ag1A 112.33(12)
C6A P1A C12A 105.77(17)
C6A P1A C18A 105.29(17)
C12A P1A Ag1A 110.91(12)
C18A P1A Ag1A 117.49(12)
C18A P1A C12A 104.09(18)
C24A P2A Ag1A 115.49(12)
C24A P2A C30A 105.24(17)
C30A P2A Ag1A 109.49(11)
C36A P2A Ag1A 115.79(13)
C36A P2A C24A 104.76(17)
C36A P2A C30A 105.07(17)
C1A N1A Ag1A 147.6(4)
C1A N1A C5A 103.9(4)
C5A N1A Ag1A 108.1(3)
C1A N2A H2A 126.9
C1A N2A C2A 106.1(4)
C2A N2A H2A 126.9
C3A N3A C2A 111.5(4)
C3A N4A C4A 123.5(5)
C3A N4A H4A 111(5)
C4A N4A H4A 125(5)
N1A C1A N2A 114.1(5)
N1A C1A H1A 122.9
N2A C1A H1A 122.9
N2A C2A C5A 105.4(4)
N3A C2A N2A 127.8(4)
N3A C2A C5A 126.8(5)
N3A C3A N4A 126.3(5)
N3A C3A H3A 116.9
N4A C3A H3A 116.9
N4A C4A S1A 121.7(4)
N4A C4A C5A 112.3(4)
C5A C4A S1A 125.9(3)
N1A C5A C2A 110.4(4)
N1A C5A C4A 130.0(4)
C2A C5A C4A 119.6(4)
C7A C6A P1A 117.1(3)
C11A C6A P1A 123.6(3)
C11A C6A C7A 119.1(4)
C6A C7A H7A 119.9
C8A C7A C6A 120.2(5)
C8A C7A H7A 119.9
C7A C8A H8A 120.3
C9A C8A C7A 119.5(5)
C9A C8A H8A 120.3
C8A C9A H9A 119.6
C8A C9A C10A 120.8(5)
C10A C9A H9A 119.6
C9A C10A H10A 120.2
C11A C10A C9A 119.5(4)
C11A C10A H10A 120.2
C6A C11A H11A 119.6
C10A C11A C6A 120.8(5)
C10A C11A H11A 119.6
C13A C12A P1A 123.5(3)
C13A C12A C17A 120.2(4)
C17A C12A P1A 116.2(3)
C12A C13A H13A 120.3
C12A C13A C14A 119.4(5)
C14A C13A H13A 120.3
C13A C14A H14A 119.9
C15A C14A C13A 120.3(5)
C15A C14A H14A 119.9
C14A C15A H15A 119.6
C14A C15A C16A 120.7(5)
C16A C15A H15A 119.6
C15A C16A H16A 120.5
C17A C16A C15A 119.0(6)
C17A C16A H16A 120.5
C12A C17A C16A 120.3(5)
C12A C17A H17A 119.8
C16A C17A H17A 119.8
C19A C18A P1A 122.7(3)
C23A C18A P1A 117.9(3)
C23A C18A C19A 119.4(4)
C18A C19A H19A 120.6
C20A C19A C18A 118.8(5)
C20A C19A H19A 120.6
C19A C20A H20A 119.6
C21A C20A C19A 120.7(5)
C21A C20A H20A 119.6
C20A C21A H21A 120.1
C22A C21A C20A 119.9(5)
C22A C21A H21A 120.1
C21A C22A H22A 119.8
C21A C22A C23A 120.4(5)
C23A C22A H22A 119.8
C18A C23A H23A 119.6
C22A C23A C18A 120.8(5)
C22A C23A H23A 119.6
C25A C24A P2A 117.5(3)
C29A C24A P2A 123.8(3)
C29A C24A C25A 118.6(4)
C24A C25A H25A 119.7
C26A C25A C24A 120.7(4)
C26A C25A H25A 119.7
C25A C26A H26A 120.1
C27A C26A C25A 119.7(4)
C27A C26A H26A 120.1
C26A C27A H27A 119.7
C26A C27A C28A 120.5(4)
C28A C27A H27A 119.7
C27A C28A H28A 120.2
C29A C28A C27A 119.5(5)
C29A C28A H28A 120.2
C24A C29A C28A 120.9(4)
C24A C29A H29A 119.5
C28A C29A H29A 119.5
C31A C30A P2A 117.6(3)
C31A C30A C35A 118.9(4)
C35A C30A P2A 123.3(3)
C30A C31A H31A 119.6
C30A C31A C32A 120.7(5)
C32A C31A H31A 119.6
C31A C32A H32A 120.2
C33A C32A C31A 119.5(5)
C33A C32A H32A 120.2
C32A C33A H33A 120.0
C34A C33A C32A 120.0(4)
C34A C33A H33A 120.0
C33A C34A H34A 119.8
C33A C34A C35A 120.5(5)
C35A C34A H34A 119.8
C30A C35A C34A 120.3(5)
C30A C35A H35A 119.8
C34A C35A H35A 119.8
C37A C36A P2A 118.0(3)
C41A C36A P2A 123.5(3)
C41A C36A C37A 118.5(4)
C36A C37A H37A 119.7
C36A C37A C38A 120.6(5)
C38A C37A H37A 119.7
C37A C38A H38A 120.1
C39A C38A C37A 119.8(5)
C39A C38A H38A 120.1
C38A C39A H39A 119.8
C38A C39A C40A 120.4(4)
C40A C39A H39A 119.8
C39A C40A H40A 120.1
C39A C40A C41A 119.8(5)
C41A C40A H40A 120.1
C36A C41A H41A 119.6
C40A C41A C36A 120.7(5)
C40A C41A H41A 119.6
O1B N1B O3B 117.9(5)
O1B N1B O2B 121.8(5)
O2B N1B O3B 120.1(5)

loop_
_geom_bond_atom_site_label_1
_geom_bond_atom_site_label_2
_geom_bond_distance
Ag1A S1A 2.6478(10)
Ag1A P1A 2.4511(8)
Ag1A P2A 2.4301(9)
Ag1A N1A 2.468(4)
S1A C4A 1.693(4)
P1A C6A 1.818(4)
P1A C12A 1.828(4)
P1A C18A 1.823(4)
P2A C24A 1.819(4)
P2A C30A 1.827(4)
P2A C36A 1.817(3)
N1A C1A 1.304(6)
N1A C5A 1.368(6)
N2A H2A 0.8600
N2A C1A 1.342(7)
N2A C2A 1.366(7)
N3A C2A 1.350(7)
N3A C3A 1.292(8)
N4A C3A 1.364(7)
N4A C4A 1.365(6)
N4A H4A 0.67(5)
C1A H1A 0.9300
C2A C5A 1.382(6)
C3A H3A 0.9300
C4A C5A 1.398(6)
C6A C7A 1.389(6)
C6A C11A 1.381(5)
C7A H7A 0.9300
C7A C8A 1.387(7)
C8A H8A 0.9300
C8A C9A 1.371(8)
C9A H9A 0.9300
C9A C10A 1.379(8)
C10A H10A 0.9300
C10A C11A 1.374(7)
C11A H11A 0.9300
C12A C13A 1.376(6)
C12A C17A 1.382(7)
C13A H13A 0.9300
C13A C14A 1.397(7)
C14A H14A 0.9300
C14A C15A 1.361(9)
C15A H15A 0.9300
C15A C16A 1.388(9)
C16A H16A 0.9300
C16A C17A 1.386(8)
C17A H17A 0.9300
C18A C19A 1.393(6)
C18A C23A 1.381(6)
C19A H19A 0.9300
C19A C20A 1.392(7)
C20A H20A 0.9300
C20A C21A 1.379(10)
C21A H21A 0.9300
C21A C22A 1.360(9)
C22A H22A 0.9300
C22A C23A 1.373(7)
C23A H23A 0.9300
C24A C25A 1.396(5)
C24A C29A 1.384(6)
C25A H25A 0.9300
C25A C26A 1.384(6)
C26A H26A 0.9300
C26A C27A 1.374(8)
C27A H27A 0.9300
C27A C28A 1.385(8)
C28A H28A 0.9300
C28A C29A 1.384(7)
C29A H29A 0.9300
C30A C31A 1.382(6)
C30A C35A 1.384(5)
C31A H31A 0.9300
C31A C32A 1.392(7)
C32A H32A 0.9300
C32A C33A 1.385(8)
C33A H33A 0.9300
C33A C34A 1.363(8)
C34A H34A 0.9300
C34A C35A 1.391(7)
C35A H35A 0.9300
C36A C37A 1.385(6)
C36A C41A 1.383(6)
C37A H37A 0.9300
C37A C38A 1.387(6)
C38A H38A 0.9300
C38A C39A 1.365(8)
C39A H39A 0.9300
C39A C40A 1.373(8)
C40A H40A 0.9300
C40A C41A 1.382(6)
C41A H41A 0.9300
O1B N1B 1.200(6)
O3B N1B 1.240(5)
N1B O2B 1.218(6)

loop_
_geom_hbond_atom_site_label_D
_geom_hbond_atom_site_label_H
_geom_hbond_atom_site_label_A
_geom_hbond_distance_DH
_geom_hbond_distance_HA
_geom_hbond_distance_DA
_geom_hbond_angle_DHA
_geom_hbond_site_symmetry_A
_geom_hbond_publ_flag
N2A H2A O1B 0.86 2.34 3.064(7) 141.8 2_556 yes
N2A H2A O3B 0.86 2.02 2.850(5) 161.4 2_556 yes
N2A H2A N1B 0.86 2.55 3.396(6) 169.9 2_556 yes
C3A H3A O2B 0.93 2.49 3.069(8) 120.9 2_656 yes
C10A H10A O3B 0.93 2.85 3.428(7) 121.4 3_667 yes
C11A H11A O3B 0.93 2.70 3.358(5) 128.2 3_667 yes
C22A H22A O2B 0.93 2.43 3.235(7) 145.1 1_455 yes
C26A H26A O1B 0.93 2.59 3.168(7) 121.0 . yes
N4A H4A O3B 0.67(5) 2.12(5) 2.788(6) 170(7) 2_656 yes
N4A H4A N1B 0.67(5) 2.67(5) 3.325(7) 163(6) 2_656 yes
N4A H4A O2B 0.67(5) 2.54(6) 3.066(7) 136(6) 2_656 yes

loop_
_geom_torsion_atom_site_label_1
_geom_torsion_atom_site_label_2
_geom_torsion_atom_site_label_3
_geom_torsion_atom_site_label_4
_geom_torsion
Ag1A S1A C4A N4A 176.9(3)
Ag1A S1A C4A C5A -2.0(3)
Ag1A P1A C6A C7A -38.2(4)
Ag1A P1A C6A C11A 136.2(3)
Ag1A P1A C12A C13A 119.8(3)
Ag1A P1A C12A C17A -57.7(4)
Ag1A P1A C18A C19A 153.2(3)
Ag1A P1A C18A C23A -26.7(4)
Ag1A P2A C24A C25A 41.4(3)
Ag1A P2A C24A C29A -134.7(3)
Ag1A P2A C30A C31A 57.4(3)
Ag1A P2A C30A C35A -117.6(3)
Ag1A P2A C36A C37A 34.0(4)
Ag1A P2A C36A C41A -147.2(3)
Ag1A N1A C1A N2A 171.8(4)
Ag1A N1A C5A C2A -175.5(3)
Ag1A N1A C5A C4A 1.1(5)
S1A C4A C5A N1A 0.8(6)
S1A C4A C5A C2A 177.2(3)
P1A C6A C7A C8A 173.8(4)
P1A C6A C11A C10A -174.0(3)
P1A C12A C13A C14A -176.9(4)
P1A C12A C17A C16A 178.6(6)
P1A C18A C19A C20A 179.4(4)
P1A C18A C23A C22A 180.0(4)
P2A C24A C25A C26A -178.8(3)
P2A C24A C29A C28A 177.4(4)
P2A C30A C31A C32A -175.7(4)
P2A C30A C35A C34A 175.1(4)
P2A C36A C37A C38A 178.4(5)
P2A C36A C41A C40A -178.8(4)
N2A C2A C5A N1A 0.2(5)
N2A C2A C5A C4A -176.8(4)
N3A C2A C5A N1A -179.9(4)
N3A C2A C5A C4A 3.0(7)
N4A C4A C5A N1A -178.1(4)
N4A C4A C5A C2A -1.7(5)
C1A N1A C5A C2A -0.3(5)
C1A N1A C5A C4A 176.4(4)
C1A N2A C2A N3A -179.9(5)
C1A N2A C2A C5A 0.0(5)
C2A N2A C1A N1A -0.2(7)
C2A N3A C3A N4A -0.3(8)
C3A N3A C2A N2A 178.0(5)
C3A N3A C2A C5A -1.9(7)
C3A N4A C4A S1A -179.2(4)
C3A N4A C4A C5A -0.2(6)
C4A N4A C3A N3A 1.3(8)
C5A N1A C1A N2A 0.3(6)
C6A P1A C12A C13A -2.2(4)
C6A P1A C12A C17A -179.7(4)
C6A P1A C18A C19A -80.9(4)
C6A P1A C18A C23A 99.2(3)
C6A C7A C8A C9A -0.4(8)
C7A C6A C11A C10A 0.3(7)
C7A C8A C9A C10A 2.3(9)
C8A C9A C10A C11A -2.9(8)
C9A C10A C11A C6A 1.5(7)
C11A C6A C7A C8A -0.9(7)
C12A P1A C6A C7A 82.9(4)
C12A P1A C6A C11A -102.7(4)
C12A P1A C18A C19A 30.1(4)
C12A P1A C18A C23A -149.7(3)
C12A C13A C14A C15A 0.0(9)
C13A C12A C17A C16A 1.1(9)
C13A C14A C15A C16A -2.0(11)
C14A C15A C16A C17A 3.5(12)
C15A C16A C17A C12A -3.0(12)
C17A C12A C13A C14A 0.4(7)
C18A P1A C6A C7A -167.2(3)
C18A P1A C6A C11A 7.2(4)
C18A P1A C12A C13A -112.9(4)
C18A P1A C12A C17A 69.6(4)
C18A C19A C20A C21A 1.7(9)
C19A C18A C23A C22A 0.1(7)
C19A C20A C21A C22A -2.0(10)
C20A C21A C22A C23A 1.4(9)
C21A C22A C23A C18A -0.4(8)
C23A C18A C19A C20A -0.7(7)
C24A P2A C30A C31A -177.9(3)
C24A P2A C30A C35A 7.1(4)
C24A P2A C36A C37A -94.4(4)
C24A P2A C36A C41A 84.4(4)
C24A C25A C26A C27A 2.7(7)
C25A C24A C29A C28A 1.3(7)
C25A C26A C27A C28A -1.7(8)
C26A C27A C28A C29A 0.6(8)
C27A C28A C29A C24A -0.4(8)
C29A C24A C25A C26A -2.5(6)
C30A P2A C24A C25A -79.5(3)
C30A P2A C24A C29A 104.4(4)
C30A P2A C36A C37A 154.9(4)
C30A P2A C36A C41A -26.2(4)
C30A C31A C32A C33A 0.3(8)
C31A C30A C35A C34A 0.1(7)
C31A C32A C33A C34A 0.0(8)
C32A C33A C34A C35A -0.3(8)
C33A C34A C35A C30A 0.2(8)
C35A C30A C31A C32A -0.4(7)
C36A P2A C24A C25A 170.0(3)
C36A P2A C24A C29A -6.1(4)
C36A P2A C30A C31A -67.6(3)
C36A P2A C30A C35A 117.4(3)
C36A C37A C38A C39A 0.4(10)
C37A C36A C41A C40A 0.0(7)
C37A C38A C39A C40A 0.2(10)
C38A C39A C40A C41A -0.6(9)
C39A C40A C41A C36A 0.5(8)
C41A C36A C37A C38A -0.5(8)
